data_7114890
loop_
_publ_author_name
'Zi, Guofu'
'Li, Hung-Wing'
'Xie, Zuowei'

_publ_section_title
;
 The first full-sandwich potassacarborane and a novel
 &#x2018;carbons-adjacent&#x2019; R2C2B10H11&#x2212; monoanion
;
_journal_issue 12
_journal_name_full 'Chemical Communications'
_journal_page_first 1110
_journal_paper_doi 10.1039/b102131c
_journal_year 2001
_chemical_formula_sum 'C60 H114 B20 K4 N2 O18'
_chemical_formula_weight 1524.13
_chemical_name_systematic
; 
? 
;
_space_group_IT_number 2
_symmetry_cell_setting triclinic
_symmetry_space_group_name_Hall '-P 1'
_symmetry_space_group_name_H-M 'P -1'
_atom_sites_solution_hydrogens geom
_atom_sites_solution_primary direct
_atom_sites_solution_secondary difmap
_audit_creation_method SHELXL-97
_cell_angle_alpha 97.7730(10)
_cell_angle_beta 103.4560(10)
_cell_angle_gamma 104.2300(10)
_cell_formula_units_Z 1
_cell_length_a 11.6454(7)
_cell_length_b 12.2087(7)
_cell_length_c 16.1936(10)
_cell_measurement_temperature 293(2)
_cell_volume 2124.7(2)
_computing_cell_refinement 'Siemens SHELXTL'
_computing_data_collection 'Siemens SHELXTL'
_computing_data_reduction 'Siemens SHELXTL'
_computing_molecular_graphics 'Siemens SHELXTL'
_computing_publication_material 'Bruker SHELXTL'
_computing_structure_refinement 'SHELXL-97 (Sheldrick, 1997)'
_computing_structure_solution 'SHELXS-97 (Sheldrick, 1990)'
_diffrn_ambient_temperature 293(2)
_diffrn_measured_fraction_theta_full 0.992
_diffrn_measured_fraction_theta_max 0.992
_diffrn_measurement_device_type 'Smart CCD 1000'
_diffrn_measurement_method 'phi and omega scans'
_diffrn_radiation_monochromator graphite
_diffrn_radiation_source 'fine-focus sealed tube'
_diffrn_radiation_type MoK\a
_diffrn_radiation_wavelength 0.71073
_diffrn_reflns_av_R_equivalents 0.0248
_diffrn_reflns_av_sigmaI/netI 0.0665
_diffrn_reflns_limit_h_max 13
_diffrn_reflns_limit_h_min -13
_diffrn_reflns_limit_k_max 14
_diffrn_reflns_limit_k_min -14
_diffrn_reflns_limit_l_max 19
_diffrn_reflns_limit_l_min -18
_diffrn_reflns_number 11476
_diffrn_reflns_theta_full 25.00
_diffrn_reflns_theta_max 25.00
_diffrn_reflns_theta_min 1.97
_exptl_absorpt_coefficient_mu 0.269
_exptl_absorpt_correction_T_max 1.0000
_exptl_absorpt_correction_T_min 0.7634
_exptl_absorpt_correction_type SADABS
_exptl_crystal_colour yellow
_exptl_crystal_density_diffrn 1.191
_exptl_crystal_density_method 'not measured'
_exptl_crystal_description block
_exptl_crystal_F_000 808
_exptl_crystal_size_max 0.98
_exptl_crystal_size_mid 0.64
_exptl_crystal_size_min 0.20
_refine_diff_density_max 0.488
_refine_diff_density_min -0.228
_refine_diff_density_rms 0.047
_refine_ls_extinction_method none
_refine_ls_goodness_of_fit_ref 0.858
_refine_ls_hydrogen_treatment mixed
_refine_ls_matrix_type full
_refine_ls_number_parameters 509
_refine_ls_number_reflns 7439
_refine_ls_number_restraints 3
_refine_ls_restrained_S_all 0.861
_refine_ls_R_factor_all 0.1165
_refine_ls_R_factor_gt 0.0597
_refine_ls_shift/su_max 0.721
_refine_ls_shift/su_mean 0.028
_refine_ls_structure_factor_coef Fsqd
_refine_ls_weighting_details 'calc w=1/[\s^2^(Fo^2^)+(0.1155P)^2^+0.0000P] where P=(Fo^2^+2Fc^2^)/3'
_refine_ls_weighting_scheme calc
_refine_ls_wR_factor_gt 0.1583
_refine_ls_wR_factor_ref 0.1882
_reflns_number_gt 3736
_reflns_number_total 7439
_reflns_threshold_expression >2sigma(I)
_cod_data_source_file b102131c.txt
_cod_data_source_block compound_1
_cod_original_sg_symbol_H-M P-1
_cod_database_code 7114890

loop_
_symmetry_equiv_pos_as_xyz
'x, y, z'
'-x, -y, -z'

loop_
_atom_site_label
_atom_site_type_symbol
_atom_site_fract_x
_atom_site_fract_y
_atom_site_fract_z
_atom_site_U_iso_or_equiv
_atom_site_adp_type
_atom_site_occupancy
_atom_site_symmetry_multiplicity
_atom_site_calc_flag
_atom_site_refinement_flags
_atom_site_disorder_assembly
_atom_site_disorder_group
K1 K 0.22008(8) 0.88439(7) 0.23368(5) 0.0652(3) Uani 1 1 d . . .
K2 K 0.0000 1.0000 0.5000 0.0690(4) Uani 1 2 d S . .
C1 C 0.1467(3) 1.1919(2) 0.43650(19) 0.0448(8) Uani 1 1 d . . .
C2 C 0.0390(3) 1.2239(2) 0.44605(19) 0.0433(7) Uani 1 1 d . . .
C11 C 0.2650(3) 1.2514(3) 0.5087(2) 0.0555(9) Uani 1 1 d . . .
H11A H 0.2649 1.2122 0.5570 0.067 Uiso 1 1 calc R . .
H11B H 0.3347 1.2437 0.4877 0.067 Uiso 1 1 calc R . .
C12 C 0.2817(3) 1.3775(3) 0.5408(2) 0.0542(9) Uani 1 1 d . . .
C13 C 0.3935(4) 1.4614(3) 0.5617(2) 0.0682(10) Uani 1 1 d . . .
H13A H 0.4634 1.4411 0.5556 0.082 Uiso 1 1 calc R . .
C14 C 0.4021(5) 1.5752(3) 0.5916(3) 0.0791(12) Uani 1 1 d . . .
H14A H 0.4779 1.6311 0.6060 0.095 Uiso 1 1 calc R . .
C15 C 0.3000(5) 1.6065(3) 0.6001(2) 0.0807(13) Uani 1 1 d . . .
H15A H 0.3062 1.6835 0.6199 0.097 Uiso 1 1 calc R . .
C16 C 0.1877(4) 1.5237(3) 0.5795(2) 0.0659(10) Uani 1 1 d . . .
H16A H 0.1181 1.5450 0.5851 0.079 Uiso 1 1 calc R . .
C17 C 0.1780(3) 1.4082(3) 0.5501(2) 0.0523(9) Uani 1 1 d . . .
C18 C 0.0590(3) 1.3132(3) 0.5275(2) 0.0542(9) Uani 1 1 d . . .
H18A H -0.0089 1.3470 0.5195 0.065 Uiso 1 1 calc R . .
H18B H 0.0578 1.2743 0.5759 0.065 Uiso 1 1 calc R . .
C31 C 0.4333(6) 1.0813(5) 0.1393(4) 0.127(2) Uani 1 1 d . . .
H31A H 0.4370 1.1505 0.1156 0.153 Uiso 1 1 calc R . .
H31B H 0.4822 1.0395 0.1143 0.153 Uiso 1 1 calc R . .
C32 C 0.4852(6) 1.1134(4) 0.2323(4) 0.122(2) Uani 1 1 d . . .
H32A H 0.5712 1.1576 0.2461 0.147 Uiso 1 1 calc R . .
H32B H 0.4416 1.1614 0.2572 0.147 Uiso 1 1 calc R . .
C33 C 0.5343(5) 1.0372(5) 0.3561(4) 0.1096(17) Uani 1 1 d . . .
H33A H 0.4948 1.0830 0.3874 0.132 Uiso 1 1 calc R . .
H33B H 0.6197 1.0814 0.3668 0.132 Uiso 1 1 calc R . .
C34 C 0.5285(4) 0.9291(5) 0.3871(3) 0.1012(15) Uani 1 1 d . . .
H34A H 0.5641 0.8815 0.3535 0.121 Uiso 1 1 calc R . .
H34B H 0.5764 0.9459 0.4474 0.121 Uiso 1 1 calc R . .
C35 C 0.3931(5) 0.7633(5) 0.4056(3) 0.1112(17) Uani 1 1 d . . .
H35A H 0.4339 0.7765 0.4670 0.133 Uiso 1 1 calc R . .
H35B H 0.4323 0.7169 0.3744 0.133 Uiso 1 1 calc R . .
C36 C 0.2602(5) 0.6999(5) 0.3885(3) 0.1150(18) Uani 1 1 d . . .
H36A H 0.2521 0.6299 0.4115 0.138 Uiso 1 1 calc R . .
H36B H 0.2192 0.7477 0.4166 0.138 Uiso 1 1 calc R . .
C37 C 0.0843(5) 0.6005(5) 0.2730(4) 0.1146(18) Uani 1 1 d . . .
H37A H 0.0334 0.6383 0.2990 0.138 Uiso 1 1 calc R . .
H37B H 0.0822 0.5292 0.2936 0.138 Uiso 1 1 calc R . .
C38 C 0.0360(5) 0.5750(5) 0.1776(4) 0.1107(18) Uani 1 1 d . . .
H38A H 0.0868 0.5366 0.1519 0.133 Uiso 1 1 calc R . .
H38B H -0.0473 0.5234 0.1605 0.133 Uiso 1 1 calc R . .
C39 C -0.0130(6) 0.6575(6) 0.0584(4) 0.130(2) Uani 1 1 d . . .
H39A H -0.0972 0.6082 0.0420 0.156 Uiso 1 1 calc R . .
H39B H 0.0343 0.6181 0.0296 0.156 Uiso 1 1 calc R . .
C40 C -0.0114(5) 0.7631(7) 0.0297(4) 0.140(2) Uani 1 1 d . . .
H40A H -0.0529 0.7469 -0.0318 0.168 Uiso 1 1 calc R . .
H40B H -0.0550 0.8049 0.0604 0.168 Uiso 1 1 calc R . .
C41 C 0.1210(6) 0.9295(6) 0.0162(3) 0.1232(19) Uani 1 1 d . . .
H41A H 0.0792 0.9756 0.0450 0.148 Uiso 1 1 calc R . .
H41B H 0.0797 0.9115 -0.0455 0.148 Uiso 1 1 calc R . .
C42 C 0.2476(6) 0.9972(5) 0.0302(3) 0.1035(16) Uani 1 1 d . . .
H42A H 0.2860 0.9577 -0.0067 0.124 Uiso 1 1 calc R . .
H42B H 0.2490 1.0715 0.0147 0.124 Uiso 1 1 calc R . .
O1 O 0.3134(3) 1.0138(3) 0.1166(2) 0.1006(10) Uani 1 1 d . . .
O2 O 0.4753(3) 1.0137(3) 0.2674(2) 0.0992(10) Uani 1 1 d . . .
O3 O 0.4056(3) 0.8684(3) 0.3794(2) 0.0911(9) Uani 1 1 d . . .
O4 O 0.2056(3) 0.6722(3) 0.2972(2) 0.0938(9) Uani 1 1 d . . .
O5 O 0.0357(3) 0.6753(3) 0.1474(2) 0.0985(10) Uani 1 1 d . . .
O6 O 0.1107(4) 0.8307(4) 0.0453(2) 0.1123(11) Uani 1 1 d . . .
B3 B -0.0950(4) 1.1657(3) 0.3915(3) 0.0516(10) Uani 1 1 d . . .
H3 H -0.163(3) 1.198(3) 0.424(2) 0.062(9) Uiso 1 1 d . . .
B4 B -0.1240(4) 1.0285(4) 0.3206(3) 0.0611(11) Uani 1 1 d . . .
H4 H -0.213(4) 0.964(3) 0.321(2) 0.091(12) Uiso 1 1 d . . .
B5 B 0.0030(4) 0.9904(4) 0.3077(3) 0.0605(11) Uani 1 1 d . . .
H5 H 0.002(3) 0.901(3) 0.290(2) 0.069(10) Uiso 1 1 d . . .
B6 B 0.1501(4) 1.0926(3) 0.3681(3) 0.0534(10) Uani 1 1 d . . .
H6 H 0.240(3) 1.075(3) 0.378(2) 0.062(9) Uiso 1 1 d . . .
B7 B -0.0006(4) 1.2695(4) 0.3454(3) 0.0582(11) Uani 1 1 d . . .
H7 H 0.004(3) 1.359(3) 0.354(2) 0.062(9) Uiso 1 1 d . . .
B8 B -0.1311(5) 1.1517(4) 0.2781(3) 0.0684(13) Uani 1 1 d . . .
H8 H -0.205(3) 1.167(3) 0.249(2) 0.074(11) Uiso 1 1 d . . .
B9 B -0.0761(5) 1.0488(4) 0.2265(3) 0.0724(13) Uani 1 1 d . . .
H9 H -0.131(3) 1.000(3) 0.162(2) 0.073(10) Uiso 1 1 d . . .
B10 B 0.0828(5) 1.0885(4) 0.2572(3) 0.0667(12) Uani 1 1 d . . .
H10 H 0.134(4) 1.071(3) 0.211(3) 0.092(12) Uiso 1 1 d . . .
B11 B 0.1427(4) 1.2273(4) 0.3326(3) 0.0588(11) Uani 1 1 d . . .
H11 H 0.225(3) 1.293(3) 0.336(2) 0.066(10) Uiso 1 1 d . . .
B12 B 0.0086(5) 1.1976(4) 0.2485(3) 0.0690(13) Uani 1 1 d . . .
H12 H 0.021(3) 1.256(3) 0.202(2) 0.083(11) Uiso 1 1 d . . .
K3 K 0.5000 0.5000 0.0000 0.0691(4) Uani 1 2 d S . .
O7 O 0.5694(4) 0.2978(3) 0.0149(2) 0.1156(12) Uani 1 1 d . A .
O8 O 0.6954(3) 0.5005(2) 0.14064(18) 0.0858(8) Uani 1 1 d . A .
O9 O 0.5873(4) 0.6839(3) 0.1438(2) 0.1096(11) Uani 1 1 d . A .
C53 C 0.5572(9) 0.2354(6) -0.0678(4) 0.190(4) Uani 1 1 d . . .
H53A H 0.5765 0.1633 -0.0627 0.228 Uiso 1 1 calc R A .
H53B H 0.6144 0.2796 -0.0944 0.228 Uiso 1 1 calc R . .
C54 C 0.6877(5) 0.3157(4) 0.0733(3) 0.1055(16) Uani 1 1 d . . .
H54A H 0.7514 0.3520 0.0480 0.127 Uiso 1 1 calc R A .
H54B H 0.6990 0.2420 0.0833 0.127 Uiso 1 1 calc R . .
C55 C 0.6991(4) 0.3904(4) 0.1570(3) 0.0946(14) Uani 1 1 d . A .
H55A H 0.6317 0.3579 0.1803 0.114 Uiso 1 1 calc R . .
H55B H 0.7762 0.3964 0.1987 0.114 Uiso 1 1 calc R . .
C56 C 0.7118(5) 0.5805(4) 0.2172(3) 0.0914(14) Uani 1 1 d . . .
H56A H 0.7905 0.5886 0.2578 0.110 Uiso 1 1 calc R A .
H56B H 0.6472 0.5531 0.2443 0.110 Uiso 1 1 calc R . .
C57 C 0.7077(5) 0.6951(4) 0.1949(3) 0.1110(18) Uani 1 1 d . A .
H57A H 0.7284 0.7529 0.2475 0.133 Uiso 1 1 calc R . .
H57B H 0.7671 0.7192 0.1629 0.133 Uiso 1 1 calc R . .
C58 C 0.5709(8) 0.7884(5) 0.1226(5) 0.193(4) Uani 1 1 d . . .
H58A H 0.6290 0.8194 0.0913 0.232 Uiso 1 1 calc R A .
H58B H 0.5853 0.8447 0.1750 0.232 Uiso 1 1 calc R . .
N1 N 0.3241(9) 0.3656(9) 0.0762(7) 0.116(3) Uiso 0.50 1 d P A 1
C51 C 0.3272(12) 0.3863(12) 0.1373(9) 0.113(4) Uiso 0.50 1 d P A 1
C52 C 0.3364(11) 0.4672(11) 0.2343(7) 0.110(3) Uiso 0.50 1 d P A 1
N1' N 0.3117(11) 0.4481(10) 0.0788(8) 0.146(4) Uiso 0.50 1 d PD A 2
C51' C 0.3202(13) 0.4451(11) 0.1424(8) 0.128(5) Uiso 0.50 1 d PD A 2
C52' C 0.339(2) 0.3945(19) 0.2270(10) 0.232(10) Uiso 0.50 1 d PD A 2

loop_
_atom_site_aniso_label
_atom_site_aniso_U_11
_atom_site_aniso_U_22
_atom_site_aniso_U_33
_atom_site_aniso_U_23
_atom_site_aniso_U_13
_atom_site_aniso_U_12
K1 0.0593(5) 0.0656(5) 0.0586(5) 0.0090(4) 0.0024(4) 0.0112(4)
K2 0.0960(9) 0.0603(7) 0.0522(7) 0.0262(6) 0.0210(6) 0.0168(7)
C1 0.0489(19) 0.0443(17) 0.0424(18) 0.0114(14) 0.0128(15) 0.0140(15)
C2 0.052(2) 0.0440(17) 0.0393(17) 0.0139(14) 0.0158(15) 0.0184(15)
C11 0.051(2) 0.056(2) 0.059(2) 0.0088(17) 0.0104(17) 0.0214(18)
C12 0.058(2) 0.052(2) 0.047(2) 0.0067(16) 0.0065(17) 0.0149(18)
C13 0.061(3) 0.065(3) 0.064(2) 0.008(2) 0.0039(19) 0.008(2)
C14 0.086(3) 0.057(3) 0.068(3) 0.011(2) -0.005(2) -0.001(2)
C15 0.116(4) 0.049(2) 0.056(2) 0.0018(18) -0.008(2) 0.020(3)
C16 0.088(3) 0.058(2) 0.051(2) 0.0047(18) 0.007(2) 0.033(2)
C17 0.066(2) 0.052(2) 0.0360(17) 0.0080(15) 0.0068(16) 0.0196(19)
C18 0.061(2) 0.060(2) 0.0464(19) 0.0070(16) 0.0148(17) 0.0277(19)
C31 0.145(6) 0.083(4) 0.120(5) 0.003(3) 0.031(4) -0.014(4)
C32 0.124(5) 0.068(3) 0.137(5) 0.013(3) 0.012(4) -0.013(3)
C33 0.076(3) 0.101(4) 0.114(4) -0.002(3) -0.010(3) 0.006(3)
C34 0.060(3) 0.115(4) 0.101(4) 0.007(3) -0.017(2) 0.022(3)
C35 0.124(5) 0.116(4) 0.085(4) 0.033(3) 0.004(3) 0.035(4)
C36 0.121(5) 0.140(5) 0.073(3) 0.045(3) 0.011(3) 0.019(4)
C37 0.088(4) 0.110(4) 0.123(5) 0.030(4) 0.028(3) -0.014(3)
C38 0.096(4) 0.091(4) 0.117(5) 0.014(3) 0.018(3) -0.011(3)
C39 0.114(5) 0.141(5) 0.084(4) -0.003(4) -0.015(3) 0.000(4)
C40 0.083(4) 0.190(7) 0.101(4) 0.038(5) -0.023(3) -0.004(5)
C41 0.133(6) 0.171(6) 0.075(3) 0.044(4) 0.028(3) 0.052(5)
C42 0.137(5) 0.112(4) 0.068(3) 0.032(3) 0.025(3) 0.042(4)
O1 0.105(3) 0.110(2) 0.081(2) 0.0216(19) 0.028(2) 0.018(2)
O2 0.079(2) 0.082(2) 0.104(3) -0.0006(19) -0.0011(18) 0.0012(17)
O3 0.075(2) 0.097(2) 0.090(2) 0.0155(18) 0.0007(16) 0.0278(18)
O4 0.094(2) 0.094(2) 0.081(2) 0.0280(17) 0.0148(17) 0.0076(19)
O5 0.087(2) 0.099(2) 0.079(2) 0.0011(19) 0.0009(17) 0.0019(19)
O6 0.106(3) 0.128(3) 0.086(2) 0.031(2) 0.000(2) 0.023(2)
B3 0.049(2) 0.058(2) 0.049(2) 0.0162(19) 0.0125(19) 0.017(2)
B4 0.061(3) 0.065(3) 0.043(2) 0.008(2) 0.006(2) 0.003(2)
B5 0.083(3) 0.050(2) 0.044(2) 0.0077(19) 0.013(2) 0.015(2)
B6 0.064(3) 0.047(2) 0.054(2) 0.0121(19) 0.021(2) 0.020(2)
B7 0.072(3) 0.058(2) 0.052(2) 0.023(2) 0.017(2) 0.026(2)
B8 0.066(3) 0.083(3) 0.052(3) 0.022(2) -0.001(2) 0.024(3)
B9 0.093(4) 0.076(3) 0.034(2) 0.008(2) 0.006(2) 0.012(3)
B10 0.095(4) 0.070(3) 0.041(2) 0.011(2) 0.030(2) 0.026(3)
B11 0.068(3) 0.063(3) 0.054(2) 0.023(2) 0.028(2) 0.018(2)
B12 0.096(4) 0.075(3) 0.044(2) 0.026(2) 0.023(2) 0.027(3)
K3 0.0749(8) 0.0651(7) 0.0511(7) -0.0019(6) 0.0026(6) 0.0125(6)
O7 0.139(3) 0.076(2) 0.098(2) -0.0080(18) -0.016(2) 0.031(2)
O8 0.086(2) 0.0810(19) 0.0698(18) 0.0119(16) 0.0022(15) 0.0079(16)
O9 0.128(3) 0.085(2) 0.083(2) -0.0120(18) -0.010(2) 0.024(2)
C53 0.280(10) 0.146(6) 0.106(5) -0.047(4) -0.046(6) 0.126(6)
C54 0.110(4) 0.088(3) 0.101(4) 0.008(3) -0.009(3) 0.040(3)
C55 0.087(3) 0.085(3) 0.095(4) 0.029(3) -0.001(3) 0.012(3)
C56 0.100(4) 0.094(3) 0.052(2) -0.005(2) -0.007(2) 0.013(3)
C57 0.121(5) 0.094(4) 0.073(3) -0.017(3) -0.013(3) 0.005(3)
C58 0.274(10) 0.075(4) 0.142(6) -0.047(4) -0.096(6) 0.073(5)

loop_
_atom_type_symbol
_atom_type_description
_atom_type_scat_dispersion_real
_atom_type_scat_dispersion_imag
_atom_type_scat_source
C C 0.0033 0.0016 'International Tables Vol C Tables 4.2.6.8 and 6.1.1.4'
H H 0.0000 0.0000 'International Tables Vol C Tables 4.2.6.8 and 6.1.1.4'
B B 0.0013 0.0007 'International Tables Vol C Tables 4.2.6.8 and 6.1.1.4'
O O 0.0106 0.0060 'International Tables Vol C Tables 4.2.6.8 and 6.1.1.4'
K K 0.2009 0.2494 'International Tables Vol C Tables 4.2.6.8 and 6.1.1.4'
N N 0.0061 0.0033 'International Tables Vol C Tables 4.2.6.8 and 6.1.1.4'

loop_
_geom_angle_atom_site_label_1
_geom_angle_atom_site_label_2
_geom_angle_atom_site_label_3
_geom_angle
_geom_angle_site_symmetry_1
_geom_angle_site_symmetry_3
O5 K1 O1 112.88(10) . .
O5 K1 O3 115.69(10) . .
O1 K1 O3 114.59(10) . .
O5 K1 O2 145.67(10) . .
O1 K1 O2 56.38(11) . .
O3 K1 O2 58.64(10) . .
O5 K1 O4 57.63(10) . .
O1 K1 O4 143.76(10) . .
O3 K1 O4 58.30(9) . .
O2 K1 O4 109.51(10) . .
O5 K1 O6 57.94(11) . .
O1 K1 O6 55.74(11) . .
O3 K1 O6 148.50(10) . .
O2 K1 O6 107.48(11) . .
O4 K1 O6 109.65(10) . .
O5 K1 B10 107.90(12) . .
O1 K1 B10 82.77(10) . .
O3 K1 B10 118.67(10) . .
O2 K1 B10 102.96(11) . .
O4 K1 B10 133.06(10) . .
O6 K1 B10 91.14(11) . .
O5 K1 B5 90.10(10) . .
O1 K1 B5 111.70(10) . .
O3 K1 B5 109.26(10) . .
O2 K1 B5 124.18(10) . .
O4 K1 B5 103.54(10) . .
O6 K1 B5 101.78(11) . .
B10 K1 B5 29.65(10) . .
O5 K1 B6 119.64(10) . .
O1 K1 B6 102.02(9) . .
O3 K1 B6 89.49(10) . .
O2 K1 B6 94.64(10) . .
O4 K1 B6 112.87(9) . .
O6 K1 B6 121.11(11) . .
B10 K1 B6 30.09(10) . .
B5 K1 B6 30.15(10) . .
C2 K2 C2 180.000(1) 2_576 .
C2 K2 C1 28.00(8) 2_576 2_576
C2 K2 C1 152.00(8) . 2_576
C2 K2 C1 152.00(8) 2_576 .
C2 K2 C1 28.00(8) . .
C1 K2 C1 180.0 2_576 .
C2 K2 B4 123.22(10) 2_576 .
C2 K2 B4 56.78(10) . .
C1 K2 B4 114.70(10) 2_576 .
C1 K2 B4 65.30(10) . .
C2 K2 B4 56.78(10) 2_576 2_576
C2 K2 B4 123.22(10) . 2_576
C1 K2 B4 65.30(10) 2_576 2_576
C1 K2 B4 114.70(10) . 2_576
B4 K2 B4 180.000(1) . 2_576
C2 K2 B3 29.38(9) 2_576 2_576
C2 K2 B3 150.62(9) . 2_576
C1 K2 B3 51.89(10) 2_576 2_576
C1 K2 B3 128.11(10) . 2_576
B4 K2 B3 145.74(11) . 2_576
B4 K2 B3 34.26(11) 2_576 2_576
C2 K2 B3 150.62(9) 2_576 .
C2 K2 B3 29.38(9) . .
C1 K2 B3 128.11(10) 2_576 .
C1 K2 B3 51.89(10) . .
B4 K2 B3 34.26(11) . .
B4 K2 B3 145.74(11) 2_576 .
B3 K2 B3 180.000(1) 2_576 .
C2 K2 B5 115.09(10) 2_576 .
C2 K2 B5 64.91(10) . .
C1 K2 B5 124.21(10) 2_576 .
C1 K2 B5 55.79(10) . .
B4 K2 B5 32.17(12) . .
B4 K2 B5 147.83(13) 2_576 .
B3 K2 B5 122.62(11) 2_576 .
B3 K2 B5 57.38(11) . .
C2 K2 B5 64.91(10) 2_576 2_576
C2 K2 B5 115.09(10) . 2_576
C1 K2 B5 55.79(10) 2_576 2_576
C1 K2 B5 124.21(10) . 2_576
B4 K2 B5 147.83(13) . 2_576
B4 K2 B5 32.17(12) 2_576 2_576
B3 K2 B5 57.38(11) 2_576 2_576
B3 K2 B5 122.62(11) . 2_576
B5 K2 B5 180.000(1) . 2_576
C2 K2 B6 50.97(9) 2_576 2_576
C2 K2 B6 129.03(9) . 2_576
C1 K2 B6 28.50(9) 2_576 2_576
C1 K2 B6 151.50(9) . 2_576
B4 K2 B6 123.16(12) . 2_576
B4 K2 B6 56.84(12) 2_576 2_576
B3 K2 B6 62.67(11) 2_576 2_576
B3 K2 B6 117.33(11) . 2_576
B5 K2 B6 146.70(11) . 2_576
B5 K2 B6 33.30(11) 2_576 2_576
C2 K2 B6 129.03(9) 2_576 .
C2 K2 B6 50.97(9) . .
C1 K2 B6 151.50(9) 2_576 .
C1 K2 B6 28.50(9) . .
B4 K2 B6 56.84(12) . .
B4 K2 B6 123.16(12) 2_576 .
B3 K2 B6 117.33(11) 2_576 .
B3 K2 B6 62.67(11) . .
B5 K2 B6 33.30(11) . .
B5 K2 B6 146.70(12) 2_576 .
B6 K2 B6 180.000(1) 2_576 .
C2 C1 C11 115.9(3) . .
C2 C1 B6 126.4(3) . .
C11 C1 B6 117.1(3) . .
C2 C1 B11 96.8(3) . .
C11 C1 B11 116.3(3) . .
B6 C1 B11 66.2(2) . .
C2 C1 K2 74.03(16) . .
C11 C1 K2 107.2(2) . .
B6 C1 K2 83.61(18) . .
B11 C1 K2 134.7(2) . .
C1 C2 C18 115.2(3) . .
C1 C2 B3 127.1(3) . .
C18 C2 B3 116.9(3) . .
C1 C2 B7 98.4(2) . .
C18 C2 B7 115.8(3) . .
B3 C2 B7 66.0(2) . .
C1 C2 K2 77.97(16) . .
C18 C2 K2 105.53(18) . .
B3 C2 K2 80.69(18) . .
B7 C2 K2 135.1(2) . .
C12 C11 C1 113.7(3) . .
C13 C12 C17 119.6(3) . .
C13 C12 C11 123.6(3) . .
C17 C12 C11 116.8(3) . .
C12 C13 C14 120.3(4) . .
C15 C14 C13 120.5(4) . .
C14 C15 C16 119.8(4) . .
C15 C16 C17 120.3(4) . .
C12 C17 C16 119.5(3) . .
C12 C17 C18 117.3(3) . .
C16 C17 C18 123.2(3) . .
C17 C18 C2 113.8(3) . .
O1 C31 C32 111.8(5) . .
O2 C32 C31 109.6(4) . .
O2 C33 C34 110.1(4) . .
O3 C34 C33 110.6(4) . .
O3 C35 C36 110.4(5) . .
O4 C36 C35 108.2(4) . .
O4 C37 C38 109.3(4) . .
O5 C38 C37 110.6(5) . .
O5 C39 C40 112.1(5) . .
O6 C40 C39 109.9(6) . .
O6 C41 C42 113.5(5) . .
O1 C42 C41 110.4(4) . .
C31 O1 C42 116.1(4) . .
C31 O1 K1 121.0(3) . .
C42 O1 K1 122.1(3) . .
C33 O2 C32 112.9(4) . .
C33 O2 K1 110.3(3) . .
C32 O2 K1 110.7(3) . .
C35 O3 C34 113.7(4) . .
C35 O3 K1 118.4(3) . .
C34 O3 K1 117.0(3) . .
C37 O4 C36 113.1(4) . .
C37 O4 K1 111.4(3) . .
C36 O4 K1 108.9(3) . .
C38 O5 C39 113.8(5) . .
C38 O5 K1 120.4(3) . .
C39 O5 K1 118.4(3) . .
C41 O6 C40 113.9(5) . .
C41 O6 K1 109.2(3) . .
C40 O6 K1 106.8(3) . .
C2 B3 B8 118.9(3) . .
C2 B3 B4 116.4(3) . .
B8 B3 B4 58.7(2) . .
C2 B3 B7 63.7(2) . .
B8 B3 B7 60.8(2) . .
B4 B3 B7 104.3(3) . .
C2 B3 K2 69.93(18) . .
B8 B3 K2 127.6(3) . .
B4 B3 K2 71.16(18) . .
B7 B3 K2 124.8(2) . .
B5 B4 B8 109.6(3) . .
B5 B4 B9 60.9(3) . .
B8 B4 B9 59.5(3) . .
B5 B4 B3 116.0(3) . .
B8 B4 B3 59.4(2) . .
B9 B4 B3 110.5(3) . .
B5 B4 K2 76.3(2) . .
B8 B4 K2 131.5(2) . .
B9 B4 K2 134.8(3) . .
B3 B4 K2 74.58(18) . .
B4 B5 B10 109.1(3) . .
B4 B5 B9 61.4(3) . .
B10 B5 B9 58.9(3) . .
B4 B5 B6 115.6(3) . .
B10 B5 B6 59.8(2) . .
B9 B5 B6 110.8(3) . .
B4 B5 K2 71.54(19) . .
B10 B5 K2 132.0(2) . .
B9 B5 K2 130.7(3) . .
B6 B5 K2 76.45(18) . .
B4 B5 K1 167.0(2) . .
B10 B5 K1 69.5(2) . .
B9 B5 K1 109.1(2) . .
B6 B5 K1 75.4(2) . .
K2 B5 K1 119.53(14) . .
C1 B6 B10 118.4(3) . .
C1 B6 B5 116.5(3) . .
B10 B6 B5 58.1(2) . .
C1 B6 B11 63.3(2) . .
B10 B6 B11 60.7(2) . .
B5 B6 B11 104.0(3) . .
C1 B6 K2 67.89(17) . .
B10 B6 K2 124.8(3) . .
B5 B6 K2 70.25(18) . .
B11 B6 K2 120.8(2) . .
C1 B6 K1 168.7(3) . .
B10 B6 K1 68.89(19) . .
B5 B6 K1 74.45(19) . .
B11 B6 K1 118.3(2) . .
K2 B6 K1 116.19(11) . .
B12 B7 C2 123.3(3) . .
B12 B7 B8 60.3(3) . .
C2 B7 B8 104.1(3) . .
B12 B7 B3 108.1(3) . .
C2 B7 B3 50.34(19) . .
B8 B7 B3 57.9(2) . .
B12 B7 B11 56.8(2) . .
C2 B7 B11 81.7(2) . .
B8 B7 B11 105.7(3) . .
B3 B7 B11 111.6(3) . .
B4 B8 B9 60.8(3) . .
B4 B8 B3 61.9(2) . .
B9 B8 B3 113.8(3) . .
B4 B8 B12 105.8(4) . .
B9 B8 B12 60.7(3) . .
B3 B8 B12 108.7(3) . .
B4 B8 B7 107.1(3) . .
B9 B8 B7 108.8(4) . .
B3 B8 B7 61.3(2) . .
B12 B8 B7 57.5(2) . .
B10 B9 B8 111.1(3) . .
B10 B9 B5 60.0(3) . .
B8 B9 B5 107.2(3) . .
B10 B9 B4 107.0(3) . .
B8 B9 B4 59.7(3) . .
B5 B9 B4 57.8(2) . .
B10 B9 B12 60.3(3) . .
B8 B9 B12 60.6(3) . .
B5 B9 B12 105.2(3) . .
B4 B9 B12 104.9(3) . .
B9 B10 B5 61.0(3) . .
B9 B10 B12 61.5(3) . .
B5 B10 B12 106.9(3) . .
B9 B10 B6 114.5(3) . .
B5 B10 B6 62.1(2) . .
B12 B10 B6 109.5(3) . .
B9 B10 B11 109.8(3) . .
B5 B10 B11 107.3(3) . .
B12 B10 B11 58.0(3) . .
B6 B10 B11 61.2(2) . .
B9 B10 K1 118.1(3) . .
B5 B10 K1 80.9(2) . .
B12 B10 K1 168.9(2) . .
B6 B10 K1 81.0(2) . .
B11 B10 K1 128.1(3) . .
B12 B11 C1 124.0(3) . .
B12 B11 B10 59.3(3) . .
C1 B11 B10 104.4(3) . .
B12 B11 B6 108.0(3) . .
C1 B11 B6 50.46(19) . .
B10 B11 B6 58.2(2) . .
B12 B11 B7 56.4(2) . .
C1 B11 B7 83.1(2) . .
B10 B11 B7 104.6(3) . .
B6 B11 B7 112.4(3) . .
B11 B12 B7 66.8(3) . .
B11 B12 B10 62.7(3) . .
B7 B12 B10 115.5(3) . .
B11 B12 B9 110.9(3) . .
B7 B12 B9 111.0(3) . .
B10 B12 B9 58.2(3) . .
B11 B12 B8 115.0(3) . .
B7 B12 B8 62.2(3) . .
B10 B12 B8 107.7(3) . .
B9 B12 B8 58.7(3) . .
O9 K3 O9 180.00(11) 2_665 .
O9 K3 O7 118.75(10) 2_665 2_665
O9 K3 O7 61.25(10) . 2_665
O9 K3 O7 61.25(10) 2_665 .
O9 K3 O7 118.75(10) . .
O7 K3 O7 180.000(1) 2_665 .
O9 K3 O8 60.35(10) 2_665 2_665
O9 K3 O8 119.65(10) . 2_665
O7 K3 O8 59.95(9) 2_665 2_665
O7 K3 O8 120.05(9) . 2_665
O9 K3 O8 119.65(10) 2_665 .
O9 K3 O8 60.35(10) . .
O7 K3 O8 120.05(9) 2_665 .
O7 K3 O8 59.95(9) . .
O8 K3 O8 180.00(12) 2_665 .
O9 K3 N1 92.7(2) 2_665 2_665
O9 K3 N1 87.3(2) . 2_665
O7 K3 N1 74.9(2) 2_665 2_665
O7 K3 N1 105.1(2) . 2_665
O8 K3 N1 90.0(2) 2_665 2_665
O8 K3 N1 90.0(2) . 2_665
O9 K3 N1 87.3(2) 2_665 .
O9 K3 N1 92.7(2) . .
O7 K3 N1 105.1(2) 2_665 .
O7 K3 N1 74.9(2) . .
O8 K3 N1 90.0(2) 2_665 .
O8 K3 N1 90.0(2) . .
N1 K3 N1 180.0 2_665 .
O9 K3 N1' 100.3(3) 2_665 .
O9 K3 N1' 79.7(3) . .
O7 K3 N1' 84.3(3) 2_665 .
O7 K3 N1' 95.7(3) . .
O8 K3 N1' 82.3(3) 2_665 .
O8 K3 N1' 97.7(3) . .
N1 K3 N1' 158.9(3) 2_665 .
N1 K3 N1' 21.1(3) . .
O9 K3 N1' 79.7(3) 2_665 2_665
O9 K3 N1' 100.3(3) . 2_665
O7 K3 N1' 95.7(3) 2_665 2_665
O7 K3 N1' 84.3(3) . 2_665
O8 K3 N1' 97.7(3) 2_665 2_665
O8 K3 N1' 82.3(3) . 2_665
N1 K3 N1' 21.1(3) 2_665 2_665
N1 K3 N1' 158.9(3) . 2_665
N1' K3 N1' 180.0(5) . 2_665
O9 K3 C51' 108.9(2) 2_665 .
O9 K3 C51' 71.1(2) . .
O7 K3 C51' 89.1(2) 2_665 .
O7 K3 C51' 90.9(2) . .
O8 K3 C51' 95.6(2) 2_665 .
O8 K3 C51' 84.4(2) . .
N1 K3 C51' 157.6(3) 2_665 .
N1 K3 C51' 22.4(3) . .
N1' K3 C51' 13.5(3) . .
N1' K3 C51' 166.5(3) 2_665 .
O9 K3 C51' 71.1(2) 2_665 2_665
O9 K3 C51' 108.9(2) . 2_665
O7 K3 C51' 90.9(2) 2_665 2_665
O7 K3 C51' 89.1(2) . 2_665
O8 K3 C51' 84.4(2) 2_665 2_665
O8 K3 C51' 95.6(2) . 2_665
N1 K3 C51' 22.4(3) 2_665 2_665
N1 K3 C51' 157.6(3) . 2_665
N1' K3 C51' 166.5(3) . 2_665
N1' K3 C51' 13.5(3) 2_665 2_665
C51' K3 C51' 180.0(4) . 2_665
C53 O7 C54 112.4(5) . .
C53 O7 K3 110.0(3) . .
C54 O7 K3 114.4(3) . .
C55 O8 C56 112.3(3) . .
C55 O8 K3 115.2(2) . .
C56 O8 K3 114.6(3) . .
C57 O9 C58 113.5(4) . .
C57 O9 K3 113.8(3) . .
C58 O9 K3 113.0(3) . .
O7 C53 C58 109.4(7) . 2_665
O7 C53 K3 48.1(2) . .
C58 C53 K3 80.2(3) 2_665 .
O7 C54 C55 110.1(4) . .
O8 C55 C54 107.6(4) . .
O8 C56 C57 109.2(4) . .
O9 C57 C56 108.6(4) . .
O9 C58 C53 108.2(6) . 2_665
C51 N1 K3 122.1(11) . .
N1 C51 C52 160.4(16) . .
N1 C51 K3 44.4(9) . .
C52 C51 K3 121.1(7) . .
C51' N1' K3 127.2(13) . .
N1' C51' C52' 158.0(13) . .
N1' C51' K3 39.3(10) . .
C52' C51' K3 132.7(11) . .

loop_
_geom_bond_atom_site_label_1
_geom_bond_atom_site_label_2
_geom_bond_distance
_geom_bond_site_symmetry_2
K1 O5 2.833(3) .
K1 O1 2.863(3) .
K1 O3 2.870(3) .
K1 O2 2.885(3) .
K1 O4 2.896(3) .
K1 O6 2.932(3) .
K1 B10 3.301(5) .
K1 B5 3.479(5) .
K1 B6 3.495(4) .
K2 C2 2.943(3) 2_576
K2 C2 2.943(3) .
K2 C1 2.994(3) 2_576
K2 C1 2.994(3) .
K2 B4 3.036(4) .
K2 B4 3.036(4) 2_576
K2 B3 3.092(4) 2_576
K2 B3 3.092(4) .
K2 B5 3.109(4) .
K2 B5 3.109(4) 2_576
K2 B6 3.212(4) 2_576
K2 B6 3.212(4) .
C1 C2 1.437(4) .
C1 C11 1.524(4) .
C1 B6 1.542(5) .
C1 B11 1.787(5) .
C2 C18 1.525(4) .
C2 B3 1.537(5) .
C2 B7 1.789(5) .
C11 C12 1.507(4) .
C12 C13 1.380(5) .
C12 C17 1.383(5) .
C13 C14 1.379(5) .
C14 C15 1.366(6) .
C15 C16 1.378(6) .
C16 C17 1.394(5) .
C17 C18 1.503(5) .
C31 O1 1.370(6) .
C31 C32 1.445(7) .
C32 O2 1.403(6) .
C33 O2 1.396(6) .
C33 C34 1.467(7) .
C34 O3 1.408(5) .
C35 O3 1.390(5) .
C35 C36 1.492(7) .
C36 O4 1.424(5) .
C37 O4 1.399(5) .
C37 C38 1.477(7) .
C38 O5 1.379(6) .
C39 O5 1.387(6) .
C39 C40 1.425(8) .
C40 O6 1.402(6) .
C41 O6 1.342(6) .
C41 C42 1.450(7) .
C42 O1 1.392(5) .
B3 B8 1.761(6) .
B3 B4 1.806(6) .
B3 B7 1.824(6) .
B4 B5 1.704(7) .
B4 B8 1.749(6) .
B4 B9 1.769(6) .
B5 B10 1.743(6) .
B5 B9 1.760(6) .
B5 B6 1.814(6) .
B6 B10 1.774(6) .
B6 B11 1.830(6) .
B7 B12 1.731(6) .
B7 B8 1.815(7) .
B7 B11 1.910(6) .
B8 B9 1.746(7) .
B8 B12 1.781(7) .
B9 B10 1.724(7) .
B9 B12 1.783(7) .
B10 B12 1.761(7) .
B10 B11 1.820(6) .
B11 B12 1.738(7) .
K3 O9 2.803(3) 2_665
K3 O9 2.803(3) .
K3 O7 2.802(3) 2_665
K3 O7 2.802(3) .
K3 O8 2.818(3) 2_665
K3 O8 2.818(3) .
K3 N1 2.913(10) 2_665
K3 N1 2.913(10) .
K3 N1' 2.770(12) .
K3 N1' 2.770(12) 2_665
K3 C51' 3.482(14) .
K3 C51' 3.482(14) 2_665
O7 C53 1.405(6) .
O7 C54 1.426(5) .
O8 C55 1.413(5) .
O8 C56 1.414(5) .
O9 C57 1.416(6) .
O9 C58 1.412(6) .
C53 C58 1.483(9) 2_665
C54 C55 1.486(6) .
C56 C57 1.500(6) .
C58 C53 1.483(9) 2_665
N1 C51 0.976(13) .
C51 C52 1.705(17) .
N1' C51' 1.018(4) .
C51' C52' 1.570(4) .
